data_4304504
loop_
_publ_author_name
'Hsiao-Wen Huang'
'Chih-Chin Tsou'
'Ting-Shen Kuo'
'Wen-Feng Liaw'

_publ_section_title
;
New Members of a Class of Dinitrosyliron Complexes (DNICs): Interconversion
and Spectroscopic Discrimination of the Anionic
{Fe(NO)2}9[(NO)2Fe(C3H3N2)2]- and [(NO)2Fe(C3H3N2)(SR)]- (C3H3N2=
Deprotonated Imidazole; R =tBu, Et, Ph)
;
_journal_name_full 'Inorganic Chemistry'
_journal_page_first 2196
_journal_page_last 2204
_journal_paper_doi 10.1021/ic702000y
_journal_volume 47
_journal_year 2008
_chemical_formula_moiety 'C23 H44 Fe N4 Na O9 S'
_chemical_formula_sum 'C23 H44 Fe N4 Na O9 S'
_chemical_formula_weight 631.52
_chemical_name_systematic
;
 ?
;
_space_group_IT_number 19
_symmetry_cell_setting orthorhombic
_symmetry_space_group_name_Hall 'P 2ac 2ab'
_symmetry_space_group_name_H-M 'P 21 21 21'
_atom_sites_solution_hydrogens geom
_atom_sites_solution_primary direct
_atom_sites_solution_secondary difmap
_audit_creation_method SHELXL-97
_cell_angle_alpha 90.00
_cell_angle_beta 90.00
_cell_angle_gamma 90.00
_cell_formula_units_Z 4
_cell_length_a 8.8695(3)
_cell_length_b 18.2743(6)
_cell_length_c 20.1496(7)
_cell_measurement_reflns_used 22081
_cell_measurement_temperature 200(2)
_cell_measurement_theta_max 25.35
_cell_measurement_theta_min 2.037
_cell_volume 3265.93(19)
_computing_cell_refinement 'HKL Scalepack (Otwinowski & Minor 1997)'
_computing_data_collection 'Collect (Nonius BV, 1997-2000)'
_computing_data_reduction 'HKL Denzo and Scalepack (Otwinowski & Minor 19'
_computing_molecular_graphics 'Ortep-3 for Windows (Farrugia, 1997)'
_computing_publication_material 'WinGX publication routines (Farrugia, 1999)'
_computing_structure_refinement 'SHELXL-97 (Sheldrick, 1997)'
_computing_structure_solution 'SHELXS-86 (Sheldrick, 1986)'
_diffrn_ambient_temperature 200(2)
_diffrn_detector_area_resol_mean 9
_diffrn_measured_fraction_theta_full 0.996
_diffrn_measured_fraction_theta_max 0.996
_diffrn_measurement_device_type KappaCCD
_diffrn_measurement_method 'CCD rotation images, thick slices'
_diffrn_radiation_monochromator graphite
_diffrn_radiation_source 'fine-focus sealed tube'
_diffrn_radiation_type MoK\a
_diffrn_radiation_wavelength 0.71073
_diffrn_reflns_av_R_equivalents 0.0617
_diffrn_reflns_av_sigmaI/netI 0.0680
_diffrn_reflns_limit_h_max 10
_diffrn_reflns_limit_h_min -8
_diffrn_reflns_limit_k_max 22
_diffrn_reflns_limit_k_min -17
_diffrn_reflns_limit_l_max 24
_diffrn_reflns_limit_l_min -20
_diffrn_reflns_number 15795
_diffrn_reflns_theta_full 25.34
_diffrn_reflns_theta_max 25.34
_diffrn_reflns_theta_min 2.23
_exptl_absorpt_coefficient_mu 0.588
_exptl_absorpt_correction_T_max 0.9328
_exptl_absorpt_correction_T_min 0.8524
_exptl_absorpt_correction_type multi-scan
_exptl_absorpt_process_details
;
 ?
;
_exptl_crystal_colour black
_exptl_crystal_density_diffrn 1.284
_exptl_crystal_density_method 'not measured'
_exptl_crystal_description prism
_exptl_crystal_F_000 1340
_exptl_crystal_size_max 0.32
_exptl_crystal_size_mid 0.19
_exptl_crystal_size_min 0.1
_refine_diff_density_max 0.931
_refine_diff_density_min -0.760
_refine_diff_density_rms 0.216
_refine_ls_abs_structure_details 'Flack H D (1983), Acta Cryst. A39, 876-881'
_refine_ls_abs_structure_Flack 0.05(4)
_refine_ls_extinction_coef 0.040(4)
_refine_ls_extinction_expression Fc^*^=kFc[1+0.001xFc^2^\l^3^/sin(2\q)]^-1/4^
_refine_ls_extinction_method SHELXL
_refine_ls_goodness_of_fit_ref 1.077
_refine_ls_hydrogen_treatment fixed
_refine_ls_matrix_type full
_refine_ls_number_parameters 319
_refine_ls_number_reflns 5881
_refine_ls_number_restraints 0
_refine_ls_restrained_S_all 1.077
_refine_ls_R_factor_all 0.1286
_refine_ls_R_factor_gt 0.0905
_refine_ls_shift/su_max 0.184
_refine_ls_shift/su_mean 0.033
_refine_ls_structure_factor_coef Fsqd
_refine_ls_weighting_details 'calc w=1/[\s^2^(Fo^2^)+(0.1719P)^2^+0.7943P] where P=(Fo^2^+2Fc^2^)/3'
_refine_ls_weighting_scheme calc
_refine_ls_wR_factor_gt 0.2310
_refine_ls_wR_factor_ref 0.2699
_reflns_number_gt 4050
_reflns_number_total 5881
_reflns_threshold_expression >2sigma(I)
_cod_data_source_file ic702000y-file003.cif
_cod_data_source_block 7044
_cod_database_code 4304504

loop_
_symmetry_equiv_pos_as_xyz
'x, y, z'
'-x+1/2, -y, z+1/2'
'x+1/2, -y+1/2, -z'
'-x, y+1/2, -z+1/2'

loop_
_atom_site_label
_atom_site_type_symbol
_atom_site_fract_x
_atom_site_fract_y
_atom_site_fract_z
_atom_site_U_iso_or_equiv
_atom_site_adp_type
_atom_site_occupancy
_atom_site_symmetry_multiplicity
_atom_site_calc_flag
_atom_site_refinement_flags
_atom_site_disorder_assembly
_atom_site_disorder_group
C1 C 0.4857(9) 0.4034(4) 0.4562(3) 0.0585(16) Uani 1 1 d . . .
H1 H 0.3984 0.3857 0.4760 0.070 Uiso 1 1 calc R . .
C2 C 0.6712(9) 0.4126(5) 0.3911(4) 0.066(2) Uani 1 1 d . . .
H2 H 0.7392 0.4042 0.3568 0.079 Uiso 1 1 calc R . .
C3 C 0.6804(9) 0.4683(4) 0.4362(4) 0.0636(19) Uani 1 1 d . . .
H3 H 0.7562 0.5034 0.4382 0.076 Uiso 1 1 calc R . .
C4 C 0.1827(11) 0.5972(5) 0.4863(4) 0.078(2) Uani 1 1 d . . .
C5A C 0.264(3) 0.5719(12) 0.4197(11) 0.096(6) Uiso 0.50 1 d P A 1
H5A1 H 0.2279 0.6006 0.3832 0.144 Uiso 0.50 1 calc PR A 1
H5A2 H 0.2430 0.5211 0.4117 0.144 Uiso 0.50 1 calc PR A 1
H5A3 H 0.3712 0.5786 0.4241 0.144 Uiso 0.50 1 calc PR A 1
C5 C 0.142(3) 0.5489(12) 0.4280(11) 0.095(6) Uiso 0.50 1 d P A 2
H5A H 0.1054 0.5786 0.3922 0.143 Uiso 0.50 1 calc PR A 2
H5B H 0.0647 0.5150 0.4412 0.143 Uiso 0.50 1 calc PR A 2
H5C H 0.2294 0.5223 0.4138 0.143 Uiso 0.50 1 calc PR A 2
C6 C 0.0571 0.6620 0.5041(19) 0.188(12) Uiso 0.60 1 d P A 3
H6A H 0.0297 0.6875 0.4642 0.283 Uiso 0.60 1 calc PR A 3
H6B H 0.1002 0.6960 0.5351 0.283 Uiso 0.60 1 calc PR A 3
H6C H -0.0310 0.6400 0.5233 0.283 Uiso 0.60 1 calc PR A 3
C6A C 0.003(6) 0.614(3) 0.502(3) 0.188(12) Uiso 0.40 1 d P A 4
H6A1 H -0.0393 0.6423 0.4663 0.283 Uiso 0.40 1 calc PR A 4
H6A2 H -0.0066 0.6398 0.5427 0.283 Uiso 0.40 1 calc PR A 4
H6A3 H -0.0509 0.5680 0.5049 0.283 Uiso 0.40 1 calc PR A 4
C7 C 0.287(2) 0.6687(10) 0.4738(9) 0.110(5) Uiso 0.70 1 d P A 5
H7A H 0.2479 0.6961 0.4370 0.165 Uiso 0.70 1 calc PR A 5
H7B H 0.3884 0.6535 0.4641 0.165 Uiso 0.70 1 calc PR A 5
H7C H 0.2871 0.6987 0.5129 0.165 Uiso 0.70 1 calc PR A 5
C7A C 0.205(5) 0.671(2) 0.503(2) 0.098(10) Uiso 0.30 1 d P A 6
H7A1 H 0.1695 0.7020 0.4677 0.147 Uiso 0.30 1 calc PR A 6
H7A2 H 0.3101 0.6803 0.5106 0.147 Uiso 0.30 1 calc PR A 6
H7A3 H 0.1495 0.6825 0.5430 0.147 Uiso 0.30 1 calc PR A 6
C8 C 0.7048(15) 0.3438(7) 0.1907(5) 0.101(3) Uani 1 1 d . . .
H8A H 0.6465 0.3172 0.1579 0.122 Uiso 1 1 calc R . .
H8B H 0.8043 0.3529 0.1725 0.122 Uiso 1 1 calc R . .
C9 C 0.6306(16) 0.4135(7) 0.2060(6) 0.120(5) Uani 1 1 d . . .
H9A H 0.6290 0.4442 0.1667 0.144 Uiso 1 1 calc R . .
H9B H 0.6863 0.4390 0.2404 0.144 Uiso 1 1 calc R . .
C10 C 0.3983(12) 0.4649(5) 0.2425(5) 0.089(3) Uani 1 1 d . . .
H10A H 0.4073 0.4990 0.2058 0.106 Uiso 1 1 calc R . .
H10B H 0.4405 0.4880 0.2817 0.106 Uiso 1 1 calc R . .
C11 C 0.2352(13) 0.4479(5) 0.2543(5) 0.089(3) Uani 1 1 d . . .
H11A H 0.1795 0.4925 0.2632 0.107 Uiso 1 1 calc R . .
H11B H 0.1918 0.4244 0.2156 0.107 Uiso 1 1 calc R . .
C12 C 0.0777(10) 0.3816(6) 0.3249(6) 0.097(3) Uani 1 1 d . . .
H12A H 0.0371 0.3495 0.2909 0.117 Uiso 1 1 calc R . .
H12B H 0.0152 0.4251 0.3271 0.117 Uiso 1 1 calc R . .
C13 C 0.0781(11) 0.3435(5) 0.3903(5) 0.083(3) Uani 1 1 d . . .
H13A H 0.1274 0.3734 0.4236 0.100 Uiso 1 1 calc R . .
H13B H -0.0242 0.3335 0.4047 0.100 Uiso 1 1 calc R . .
C14 C 0.1723(14) 0.2404(6) 0.4429(5) 0.101(3) Uani 1 1 d . . .
H14A H 0.0730 0.2299 0.4607 0.122 Uiso 1 1 calc R . .
H14B H 0.2247 0.2716 0.4744 0.122 Uiso 1 1 calc R . .
C15 C 0.2579(14) 0.1705(5) 0.4344(5) 0.098(3) Uani 1 1 d . . .
H15A H 0.2644 0.1446 0.4763 0.117 Uiso 1 1 calc R . .
H15B H 0.2078 0.1392 0.4024 0.117 Uiso 1 1 calc R . .
C16 C 0.5034(17) 0.1255(5) 0.4076(4) 0.097(3) Uani 1 1 d . . .
H16A H 0.4637 0.0902 0.3762 0.117 Uiso 1 1 calc R . .
H16B H 0.5114 0.1019 0.4506 0.117 Uiso 1 1 calc R . .
C17 C 0.6528(14) 0.1504(6) 0.3858(6) 0.099(3) Uani 1 1 d . . .
H17A H 0.6903 0.1875 0.4160 0.119 Uiso 1 1 calc R . .
H17B H 0.7228 0.1096 0.3862 0.119 Uiso 1 1 calc R . .
C18 C 0.7934(12) 0.1968(6) 0.2963(8) 0.112(4) Uani 1 1 d . . .
H18A H 0.8504 0.2256 0.3280 0.134 Uiso 1 1 calc R . .
H18B H 0.8495 0.1523 0.2873 0.134 Uiso 1 1 calc R . .
C19 C 0.7753(16) 0.2378(6) 0.2356(7) 0.109(4) Uani 1 1 d . . .
H19A H 0.8724 0.2440 0.2142 0.131 Uiso 1 1 calc R . .
H19B H 0.7096 0.2114 0.2055 0.131 Uiso 1 1 calc R . .
C20 C 0.280(2) 0.2511(10) 0.1700(9) 0.146(5) Uiso 1 1 d . . .
H20A H 0.1966 0.2849 0.1766 0.176 Uiso 1 1 calc R . .
H20B H 0.3577 0.2763 0.1452 0.176 Uiso 1 1 calc R . .
C21 C 0.232(2) 0.1935(12) 0.1357(10) 0.182(8) Uiso 1 1 d . . .
H21A H 0.3047 0.1802 0.1019 0.218 Uiso 1 1 calc R . .
H21B H 0.1361 0.2039 0.1145 0.218 Uiso 1 1 calc R . .
C22 C 0.2158(17) 0.1348(8) 0.1841(7) 0.129(4) Uiso 1 1 d . . .
H22A H 0.1100 0.1235 0.1909 0.155 Uiso 1 1 calc R . .
H22B H 0.2665 0.0910 0.1686 0.155 Uiso 1 1 calc R . .
C23 C 0.2777(18) 0.1580(7) 0.2406(7) 0.125(4) Uiso 1 1 d . . .
H23A H 0.3562 0.1241 0.2539 0.150 Uiso 1 1 calc R . .
H23B H 0.2015 0.1584 0.2751 0.150 Uiso 1 1 calc R . .
Na1 Na 0.4385(4) 0.29534(15) 0.32148(14) 0.0649(8) Uani 1 1 d . . .
Fe1 Fe 0.50216(12) 0.52831(5) 0.55354(4) 0.0538(4) Uani 1 1 d . . .
N1 N 0.5866(9) 0.6069(4) 0.5404(4) 0.079(2) Uani 1 1 d . A .
N2 N 0.5382(7) 0.4884(3) 0.6274(3) 0.0640(16) Uani 1 1 d . A .
N3 N 0.5575(7) 0.4636(3) 0.4784(3) 0.0556(14) Uani 1 1 d . A .
N4 N 0.5481(8) 0.3715(3) 0.4041(3) 0.0654(18) Uani 1 1 d . . .
O1 O 0.6529(9) 0.6635(4) 0.5412(3) 0.0969(15) Uani 1 1 d . . .
O2 O 0.5727(9) 0.4768(4) 0.6827(3) 0.0969(15) Uani 1 1 d . . .
O3 O 0.7169(7) 0.3023(4) 0.2490(3) 0.0787(16) Uani 1 1 d . . .
O4 O 0.4808(8) 0.4001(3) 0.2278(3) 0.0811(17) Uani 1 1 d . . .
O5 O 0.2281(6) 0.4010(3) 0.3092(3) 0.0744(15) Uani 1 1 d . . .
O6 O 0.1574(8) 0.2781(3) 0.3806(3) 0.0788(17) Uani 1 1 d . . .
O7 O 0.4002(7) 0.1892(3) 0.4122(3) 0.0738(16) Uani 1 1 d . . .
O8 O 0.6438(7) 0.1778(3) 0.3251(3) 0.0813(17) Uani 1 1 d . . .
O9 O 0.3394(9) 0.2280(4) 0.2347(4) 0.095(2) Uiso 1 1 d . . .
S1 S 0.2514(2) 0.54147(13) 0.55539(11) 0.0750(6) Uani 1 1 d . A .

loop_
_atom_site_aniso_label
_atom_site_aniso_U_11
_atom_site_aniso_U_22
_atom_site_aniso_U_33
_atom_site_aniso_U_23
_atom_site_aniso_U_13
_atom_site_aniso_U_12
C1 0.064(4) 0.058(4) 0.053(4) -0.005(3) -0.007(4) -0.004(4)
C2 0.057(4) 0.088(6) 0.052(4) 0.004(4) 0.012(3) -0.001(4)
C3 0.062(4) 0.065(4) 0.064(5) 0.007(4) -0.005(4) -0.017(4)
C4 0.085(6) 0.073(5) 0.075(5) -0.001(4) -0.016(5) 0.027(5)
C8 0.124(9) 0.117(9) 0.064(6) 0.010(6) 0.028(6) -0.025(7)
C9 0.144(11) 0.133(11) 0.081(7) 0.056(7) -0.007(7) -0.053(10)
C10 0.100(7) 0.070(6) 0.096(7) 0.034(5) 0.003(5) -0.002(6)
C11 0.117(9) 0.071(5) 0.078(6) 0.013(4) -0.022(6) 0.010(6)
C12 0.058(5) 0.107(7) 0.127(9) 0.000(7) -0.006(6) 0.019(5)
C13 0.055(5) 0.094(6) 0.099(7) 0.012(5) 0.002(5) 0.004(5)
C14 0.127(8) 0.088(6) 0.090(7) -0.003(6) 0.057(7) -0.027(6)
C15 0.142(10) 0.081(6) 0.070(6) 0.017(5) 0.031(6) -0.023(7)
C16 0.168(11) 0.060(4) 0.064(5) 0.012(4) -0.016(7) 0.006(7)
C17 0.106(9) 0.087(7) 0.105(9) 0.012(6) -0.014(7) 0.028(6)
C18 0.070(7) 0.092(7) 0.173(12) -0.021(8) 0.015(7) 0.027(6)
C19 0.122(10) 0.098(8) 0.109(8) -0.002(7) 0.053(8) 0.011(7)
Na1 0.087(2) 0.0574(16) 0.0500(15) -0.0052(12) -0.0128(14) -0.0053(14)
Fe1 0.0658(6) 0.0485(5) 0.0471(5) -0.0020(4) -0.0078(5) -0.0043(5)
N1 0.108(5) 0.053(3) 0.076(5) -0.008(3) -0.006(4) -0.026(4)
N2 0.071(4) 0.069(4) 0.052(4) -0.009(3) -0.009(3) 0.009(3)
N3 0.063(3) 0.055(3) 0.049(3) -0.002(3) -0.005(3) -0.011(3)
N4 0.078(5) 0.059(3) 0.059(4) -0.015(3) -0.013(3) 0.002(3)
O1 0.130(4) 0.092(3) 0.069(3) 0.010(2) -0.011(3) -0.018(3)
O2 0.130(4) 0.092(3) 0.069(3) 0.010(2) -0.011(3) -0.018(3)
O3 0.079(4) 0.089(4) 0.068(4) -0.010(3) 0.013(3) 0.001(3)
O4 0.089(4) 0.087(4) 0.068(3) 0.021(3) 0.008(3) -0.032(4)
O5 0.066(3) 0.073(3) 0.084(4) 0.012(3) -0.015(3) -0.002(3)
O6 0.092(4) 0.080(4) 0.064(4) 0.003(3) 0.010(3) -0.014(3)
O7 0.103(5) 0.051(3) 0.068(3) 0.004(2) 0.004(3) -0.005(3)
O8 0.093(5) 0.074(4) 0.077(4) -0.004(3) -0.013(3) 0.014(3)
S1 0.0664(12) 0.0896(14) 0.0689(12) 0.0183(11) -0.0021(11) 0.0036(11)

loop_
_atom_type_symbol
_atom_type_description
_atom_type_scat_dispersion_real
_atom_type_scat_dispersion_imag
_atom_type_scat_source
C C 0.0033 0.0016 'International Tables Vol C Tables 4.2.6.8 and 6.1.1.4'
H H 0.0000 0.0000 'International Tables Vol C Tables 4.2.6.8 and 6.1.1.4'
Na Na 0.0362 0.0249 'International Tables Vol C Tables 4.2.6.8 and 6.1.1.4'
Fe Fe 0.3463 0.8444 'International Tables Vol C Tables 4.2.6.8 and 6.1.1.4'
N N 0.0061 0.0033 'International Tables Vol C Tables 4.2.6.8 and 6.1.1.4'
O O 0.0106 0.0060 'International Tables Vol C Tables 4.2.6.8 and 6.1.1.4'
S S 0.1246 0.1234 'International Tables Vol C Tables 4.2.6.8 and 6.1.1.4'

loop_
_geom_angle_atom_site_label_1
_geom_angle_atom_site_label_2
_geom_angle_atom_site_label_3
_geom_angle
_geom_angle_site_symmetry_1
_geom_angle_site_symmetry_3
_geom_angle_publ_flag
N4 C1 N3 115.2(7) . . ?
N4 C1 H1 122.4 . . ?
N3 C1 H1 122.4 . . ?
N4 C2 C3 109.5(7) . . ?
N4 C2 H2 125.2 . . ?
C3 C2 H2 125.2 . . ?
C2 C3 N3 108.3(6) . . ?
C2 C3 H3 125.8 . . ?
N3 C3 H3 125.9 . . ?
C7A C4 C5 141.4(19) . . ?
C7A C4 C6A 85(3) . . ?
C5 C4 C6A 91(2) . . ?
C7A C4 C5A 115(2) . . ?
C5 C4 C5A 44.4(11) . . ?
C6A C4 C5A 130(2) . . ?
C7A C4 C7 35.4(17) . . ?
C5 C4 C7 119.1(12) . . ?
C6A C4 C7 116(2) . . ?
C5A C4 C7 81.0(12) . . ?
C7A C4 C6 50.0(18) . . ?
C5 C4 C6 115.0(14) . . ?
C6A C4 C6 35(2) . . ?
C5A C4 C6 133.8(16) . . ?
C7 C4 C6 81.0(8) . . ?
C7A C4 S1 107.7(17) . . ?
C5 C4 S1 110.2(10) . . ?
C6A C4 S1 106(2) . . ?
C5A C4 S1 109.1(9) . . ?
C7 C4 S1 112.1(8) . . ?
C6 C4 S1 117.0(14) . . ?
C4 C5A H5A1 109.5 . . ?
C4 C5A H5A2 109.5 . . ?
H5A1 C5A H5A2 109.5 . . ?
C4 C5A H5A3 109.4 . . ?
H5A1 C5A H5A3 109.5 . . ?
H5A2 C5A H5A3 109.5 . . ?
C4 C5 H5A 109.4 . . ?
C4 C5 H5B 109.4 . . ?
H5A C5 H5B 109.5 . . ?
C4 C5 H5C 109.6 . . ?
H5A C5 H5C 109.5 . . ?
H5B C5 H5C 109.5 . . ?
C4 C6 H6A 109.5 . . ?
C4 C6 H6B 109.4 . . ?
H6A C6 H6B 109.5 . . ?
C4 C6 H6C 109.4 . . ?
H6A C6 H6C 109.5 . . ?
H6B C6 H6C 109.5 . . ?
C4 C6A H6A1 109.5 . . ?
C4 C6A H6A2 109.3 . . ?
H6A1 C6A H6A2 109.5 . . ?
C4 C6A H6A3 109.6 . . ?
H6A1 C6A H6A3 109.5 . . ?
H6A2 C6A H6A3 109.5 . . ?
C4 C7 H7A 109.5 . . ?
C4 C7 H7B 109.5 . . ?
H7A C7 H7B 109.5 . . ?
C4 C7 H7C 109.5 . . ?
H7A C7 H7C 109.5 . . ?
H7B C7 H7C 109.5 . . ?
C4 C7A H7A1 109.4 . . ?
C4 C7A H7A2 109.5 . . ?
H7A1 C7A H7A2 109.5 . . ?
C4 C7A H7A3 109.5 . . ?
H7A1 C7A H7A3 109.5 . . ?
H7A2 C7A H7A3 109.5 . . ?
O3 C8 C9 109.2(8) . . ?
O3 C8 H8A 109.8 . . ?
C9 C8 H8A 109.8 . . ?
O3 C8 H8B 109.9 . . ?
C9 C8 H8B 109.9 . . ?
H8A C8 H8B 108.3 . . ?
C8 C9 O4 109.5(9) . . ?
C8 C9 H9A 109.8 . . ?
O4 C9 H9A 109.8 . . ?
C8 C9 H9B 109.7 . . ?
O4 C9 H9B 109.8 . . ?
H9A C9 H9B 108.2 . . ?
O4 C10 C11 110.9(8) . . ?
O4 C10 H10A 109.5 . . ?
C11 C10 H10A 109.5 . . ?
O4 C10 H10B 109.4 . . ?
C11 C10 H10B 109.5 . . ?
H10A C10 H10B 108.1 . . ?
O5 C11 C10 107.2(8) . . ?
O5 C11 H11A 110.3 . . ?
C10 C11 H11A 110.3 . . ?
O5 C11 H11B 110.3 . . ?
C10 C11 H11B 110.3 . . ?
H11A C11 H11B 108.6 . . ?
O5 C12 C13 108.2(8) . . ?
O5 C12 H12A 110.0 . . ?
C13 C12 H12A 110.1 . . ?
O5 C12 H12B 110.1 . . ?
C13 C12 H12B 110.0 . . ?
H12A C12 H12B 108.4 . . ?
O6 C13 C12 106.1(8) . . ?
O6 C13 H13A 110.5 . . ?
C12 C13 H13A 110.5 . . ?
O6 C13 H13B 110.5 . . ?
C12 C13 H13B 110.5 . . ?
H13A C13 H13B 108.7 . . ?
O6 C14 C15 110.8(8) . . ?
O6 C14 H14A 109.5 . . ?
C15 C14 H14A 109.4 . . ?
O6 C14 H14B 109.5 . . ?
C15 C14 H14B 109.5 . . ?
H14A C14 H14B 108.1 . . ?
O7 C15 C14 106.8(8) . . ?
O7 C15 H15A 110.3 . . ?
C14 C15 H15A 110.3 . . ?
O7 C15 H15B 110.4 . . ?
C14 C15 H15B 110.4 . . ?
H15A C15 H15B 108.6 . . ?
O7 C16 C17 109.4(7) . . ?
O7 C16 H16A 109.8 . . ?
C17 C16 H16A 109.8 . . ?
O7 C16 H16B 109.8 . . ?
C17 C16 H16B 109.8 . . ?
H16A C16 H16B 108.2 . . ?
O8 C17 C16 109.8(9) . . ?
O8 C17 H17A 109.7 . . ?
C16 C17 H17A 109.7 . . ?
O8 C17 H17B 109.7 . . ?
C16 C17 H17B 109.7 . . ?
H17A C17 H17B 108.2 . . ?
C19 C18 O8 110.6(10) . . ?
C19 C18 H18A 109.5 . . ?
O8 C18 H18A 109.5 . . ?
C19 C18 H18B 109.6 . . ?
O8 C18 H18B 109.5 . . ?
H18A C18 H18B 108.1 . . ?
O3 C19 C18 109.6(10) . . ?
O3 C19 H19A 109.7 . . ?
C18 C19 H19A 109.7 . . ?
O3 C19 H19B 109.8 . . ?
C18 C19 H19B 109.8 . . ?
H19A C19 H19B 108.2 . . ?
C21 C20 O9 110.4(15) . . ?
C21 C20 H20A 109.5 . . ?
O9 C20 H20A 109.7 . . ?
C21 C20 H20B 109.6 . . ?
O9 C20 H20B 109.5 . . ?
H20A C20 H20B 108.1 . . ?
C20 C21 C22 105.4(17) . . ?
C20 C21 H21A 110.6 . . ?
C22 C21 H21A 110.5 . . ?
C20 C21 H21B 110.7 . . ?
C22 C21 H21B 110.8 . . ?
H21A C21 H21B 108.8 . . ?
C23 C22 C21 107.3(15) . . ?
C23 C22 H22A 110.2 . . ?
C21 C22 H22A 110.1 . . ?
C23 C22 H22B 110.3 . . ?
C21 C22 H22B 110.4 . . ?
H22A C22 H22B 108.5 . . ?
C22 C23 O9 112.3(13) . . ?
C22 C23 H23A 109.1 . . ?
O9 C23 H23A 109.1 . . ?
C22 C23 H23B 109.2 . . ?
O9 C23 H23B 109.1 . . ?
H23A C23 H23B 107.8 . . ?
O9 Na1 N4 175.3(3) . . ?
O9 Na1 O7 94.7(2) . . ?
N4 Na1 O7 89.9(2) . . ?
O9 Na1 O5 92.8(2) . . ?
N4 Na1 O5 85.9(2) . . ?
O7 Na1 O5 119.5(2) . . ?
O9 Na1 O4 84.3(2) . . ?
N4 Na1 O4 91.0(2) . . ?
O7 Na1 O4 178.5(2) . . ?
O5 Na1 O4 61.8(2) . . ?
O9 Na1 O6 85.6(3) . . ?
N4 Na1 O6 97.6(2) . . ?
O7 Na1 O6 60.9(2) . . ?
O5 Na1 O6 60.00(19) . . ?
O4 Na1 O6 120.1(2) . . ?
O9 Na1 O8 81.9(2) . . ?
N4 Na1 O8 99.4(2) . . ?
O7 Na1 O8 60.9(2) . . ?
O5 Na1 O8 174.7(2) . . ?
O4 Na1 O8 117.8(2) . . ?
O6 Na1 O8 118.8(2) . . ?
O9 Na1 O3 88.0(2) . . ?
N4 Na1 O3 88.8(2) . . ?
O7 Na1 O3 119.1(2) . . ?
O5 Na1 O3 121.1(2) . . ?
O4 Na1 O3 59.8(2) . . ?
O6 Na1 O3 173.6(2) . . ?
O8 Na1 O3 59.4(2) . . ?
N1 Fe1 N2 115.7(3) . . ?
N1 Fe1 N3 106.6(3) . . ?
N2 Fe1 N3 111.6(3) . . ?
N1 Fe1 S1 111.2(3) . . ?
N2 Fe1 S1 102.7(2) . . ?
N3 Fe1 S1 108.84(19) . . ?
O1 N1 Fe1 169.7(7) . . ?
O2 N2 Fe1 164.5(6) . . ?
C1 N3 C3 102.7(6) . . ?
C1 N3 Fe1 128.5(5) . . ?
C3 N3 Fe1 128.8(5) . . ?
C1 N4 C2 104.2(6) . . ?
C1 N4 Na1 130.0(5) . . ?
C2 N4 Na1 121.4(5) . . ?
C19 O3 C8 110.1(9) . . ?
C19 O3 Na1 113.8(6) . . ?
C8 O3 Na1 112.6(6) . . ?
C10 O4 C9 113.6(8) . . ?
C10 O4 Na1 111.8(5) . . ?
C9 O4 Na1 117.8(6) . . ?
C11 O5 C12 111.8(7) . . ?
C11 O5 Na1 118.7(6) . . ?
C12 O5 Na1 116.9(6) . . ?
C13 O6 C14 109.5(7) . . ?
C13 O6 Na1 114.4(5) . . ?
C14 O6 Na1 110.2(6) . . ?
C15 O7 C16 113.0(7) . . ?
C15 O7 Na1 120.9(6) . . ?
C16 O7 Na1 116.5(5) . . ?
C17 O8 C18 113.2(9) . . ?
C17 O8 Na1 110.6(6) . . ?
C18 O8 Na1 112.9(6) . . ?
C23 O9 C20 101.4(11) . . ?
C23 O9 Na1 124.9(8) . . ?
C20 O9 Na1 131.0(8) . . ?
C4 S1 Fe1 112.2(3) . . ?

loop_
_geom_bond_atom_site_label_1
_geom_bond_atom_site_label_2
_geom_bond_distance
_geom_bond_site_symmetry_2
_geom_bond_publ_flag
C1 N4 1.323(9) . ?
C1 N3 1.347(9) . ?
C1 H1 0.9300 . ?
C2 N4 1.350(10) . ?
C2 C3 1.367(11) . ?
C2 H2 0.9300 . ?
C3 N3 1.385(10) . ?
C3 H3 0.9300 . ?
C4 C7A 1.41(4) . ?
C4 C5 1.51(2) . ?
C4 C6A 1.65(5) . ?
C4 C5A 1.59(2) . ?
C4 C7 1.62(2) . ?
C4 C6 1.665(11) . ?
C4 S1 1.830(9) . ?
C5A H5A1 0.9600 . ?
C5A H5A2 0.9600 . ?
C5A H5A3 0.9600 . ?
C5 H5A 0.9600 . ?
C5 H5B 0.9600 . ?
C5 H5C 0.9600 . ?
C6 H6A 0.9600 . ?
C6 H6B 0.9600 . ?
C6 H6C 0.9600 . ?
C6A H6A1 0.9600 . ?
C6A H6A2 0.9600 . ?
C6A H6A3 0.9600 . ?
C7 H7A 0.9600 . ?
C7 H7B 0.9600 . ?
C7 H7C 0.9600 . ?
C7A H7A1 0.9600 . ?
C7A H7A2 0.9600 . ?
C7A H7A3 0.9600 . ?
C8 O3 1.402(12) . ?
C8 C9 1.466(16) . ?
C8 H8A 0.9700 . ?
C8 H8B 0.9700 . ?
C9 O4 1.422(15) . ?
C9 H9A 0.9700 . ?
C9 H9B 0.9700 . ?
C10 O4 1.423(11) . ?
C10 C11 1.499(15) . ?
C10 H10A 0.9700 . ?
C10 H10B 0.9700 . ?
C11 O5 1.401(10) . ?
C11 H11A 0.9700 . ?
C11 H11B 0.9700 . ?
C12 O5 1.416(11) . ?
C12 C13 1.489(14) . ?
C12 H12A 0.9700 . ?
C12 H12B 0.9700 . ?
C13 O6 1.400(11) . ?
C13 H13A 0.9700 . ?
C13 H13B 0.9700 . ?
C14 O6 1.437(12) . ?
C14 C15 1.496(15) . ?
C14 H14A 0.9700 . ?
C14 H14B 0.9700 . ?
C15 O7 1.382(12) . ?
C15 H15A 0.9700 . ?
C15 H15B 0.9700 . ?
C16 O7 1.483(12) . ?
C16 C17 1.469(17) . ?
C16 H16A 0.9700 . ?
C16 H16B 0.9700 . ?
C17 O8 1.324(11) . ?
C17 H17A 0.9700 . ?
C17 H17B 0.9700 . ?
C18 C19 1.444(18) . ?
C18 O8 1.489(14) . ?
C18 H18A 0.9700 . ?
C18 H18B 0.9700 . ?
C19 O3 1.315(12) . ?
C19 H19A 0.9700 . ?
C19 H19B 0.9700 . ?
C20 C21 1.33(2) . ?
C20 O9 1.468(18) . ?
C20 H20A 0.9700 . ?
C20 H20B 0.9700 . ?
C21 C22 1.46(2) . ?
C21 H21A 0.9700 . ?
C21 H21B 0.9700 . ?
C22 C23 1.332(18) . ?
C22 H22A 0.9700 . ?
C22 H22B 0.9700 . ?
C23 O9 1.396(14) . ?
C23 H23A 0.9700 . ?
C23 H23B 0.9700 . ?
Na1 O9 2.312(8) . ?
Na1 N4 2.377(6) . ?
Na1 O7 2.687(6) . ?
Na1 O5 2.696(6) . ?
Na1 O4 2.714(6) . ?
Na1 O6 2.781(7) . ?
Na1 O8 2.817(7) . ?
Na1 O3 2.872(7) . ?
Fe1 N1 1.642(7) . ?
Fe1 N2 1.688(6) . ?
Fe1 N3 1.984(6) . ?
Fe1 S1 2.237(2) . ?
N1 O1 1.190(9) . ?
N2 O2 1.175(8) . ?
